data_8103361
loop_
_publ_author_name
'Jian-Zhang Wu'
'Xin Jiang'
'Cheng-Guang Zhao'
'Xiao-Kun Li'
'Shu-Lin Yang'

_publ_section_title
;
 Crystal structure of
 (E)-3-(2,4-dichlorophenyl)-1-(3,4,5-trimethoxyphenyl)prop-2-en-1-one,
 C18H16Cl2O4
;
_journal_issue 2
_journal_name_full 'Zeitschrift f\"ur Kristallographie - New Crystal Structures'
_journal_page_first 215
_journal_volume 227
_journal_year 2012
_chemical_formula_sum 'C18 H16 Cl2 O4'
_chemical_formula_weight 367.21
_space_group_IT_number 14
_symmetry_cell_setting monoclinic
_symmetry_space_group_name_Hall '-P 2yn'
_symmetry_space_group_name_H-M 'P 1 21/n 1'
_atom_sites_solution_hydrogens geom
_atom_sites_solution_primary direct
_atom_sites_solution_secondary difmap
_audit_creation_method SHELXL-97
_audit_update_record
;
2011-09-26 # Formatted by publCIF
;
_cell_angle_alpha 90.00
_cell_angle_beta 102.514(2)
_cell_angle_gamma 90.00
_cell_formula_units_Z 4
_cell_length_a 7.2641(9)
_cell_length_b 16.3533(19)
_cell_length_c 14.6158(17)
_cell_measurement_reflns_used 3642
_cell_measurement_temperature 293(2)
_cell_measurement_theta_max 53.987
_cell_measurement_theta_min 4.982
_cell_volume 1695.0(3)
_computing_cell_refinement 'Bruker SMART'
_computing_data_collection 'Bruker SMART'
_computing_data_reduction 'Bruker SHELXTL'
_computing_molecular_graphics 'Bruker SHELXTL'
_computing_publication_material 'Bruker SHELXTL'
_computing_structure_refinement 'SHELXL-97 (Sheldrick, 1997)'
_computing_structure_solution 'SHELXS-97 (Sheldrick, 1990)'
_diffrn_ambient_temperature 293(2)
_diffrn_measured_fraction_theta_full 0.998
_diffrn_measured_fraction_theta_max 0.998
_diffrn_measurement_device_type 'CCD area detector'
_diffrn_measurement_method 'phi and omega scans'
_diffrn_radiation_monochromator graphite
_diffrn_radiation_source 'fine-focus sealed tube'
_diffrn_radiation_type MoK\a
_diffrn_radiation_wavelength 0.71073
_diffrn_reflns_av_R_equivalents 0.0293
_diffrn_reflns_av_sigmaI/netI 0.0330
_diffrn_reflns_limit_h_max 6
_diffrn_reflns_limit_h_min -8
_diffrn_reflns_limit_k_max 20
_diffrn_reflns_limit_k_min -20
_diffrn_reflns_limit_l_max 18
_diffrn_reflns_limit_l_min -17
_diffrn_reflns_number 9074
_diffrn_reflns_theta_full 26.00
_diffrn_reflns_theta_max 26.00
_diffrn_reflns_theta_min 1.89
_diffrn_standards_decay_% 1%
_diffrn_standards_interval_count 200
_diffrn_standards_number 3
_exptl_absorpt_coefficient_mu 0.402
_exptl_absorpt_correction_T_max 1.0000
_exptl_absorpt_correction_T_min 0.0823
_exptl_absorpt_correction_type empirical
_exptl_absorpt_process_details sadabs
_exptl_crystal_colour colorless
_exptl_crystal_density_diffrn 1.439
_exptl_crystal_density_method 'not measured'
_exptl_crystal_description prismatic
_exptl_crystal_F_000 760
_exptl_crystal_size_max 0.311
_exptl_crystal_size_mid 0.169
_exptl_crystal_size_min 0.123
_refine_diff_density_max 0.241
_refine_diff_density_min -0.263
_refine_diff_density_rms 0.055
_refine_ls_extinction_expression Fc^*^=kFc[1+0.001xFc^2^\l^3^/sin(2\q)]^-1/4^
_refine_ls_extinction_method SHELXL
_refine_ls_goodness_of_fit_ref 1.028
_refine_ls_hydrogen_treatment constr
_refine_ls_matrix_type full
_refine_ls_number_parameters 221
_refine_ls_number_reflns 3318
_refine_ls_number_restraints 0
_refine_ls_restrained_S_all 1.028
_refine_ls_R_factor_all 0.0516
_refine_ls_R_factor_gt 0.0424
_refine_ls_shift/su_max 0.001
_refine_ls_shift/su_mean 0.000
_refine_ls_structure_factor_coef Fsqd
_refine_ls_weighting_details 'calc w=1/[\s^2^(Fo^2^)+(0.0719P)^2^+0.3261P] where P=(Fo^2^+2Fc^2^)/3'
_refine_ls_weighting_scheme calc
_refine_ls_wR_factor_gt 0.1188
_refine_ls_wR_factor_ref 0.1258
_reflns_number_gt 2720
_reflns_number_total 3318
_reflns_threshold_expression >2sigma(I)
_cod_data_source_file 1267-3716.cff
_cod_data_source_block cd211225
_cod_original_sg_symbol_H-M P2(1)/n
_cod_database_code 8103361

loop_
_symmetry_equiv_pos_as_xyz
'x, y, z'
'-x+1/2, y+1/2, -z+1/2'
'-x, -y, -z'
'x-1/2, -y-1/2, z-1/2'

loop_
_atom_site_label
_atom_site_type_symbol
_atom_site_fract_x
_atom_site_fract_y
_atom_site_fract_z
_atom_site_U_iso_or_equiv
_atom_site_adp_type
_atom_site_occupancy
_atom_site_symmetry_multiplicity
_atom_site_calc_flag
_atom_site_refinement_flags
Cl1 Cl 0.71218(9) 1.15777(3) 0.21515(3) 0.0656(2) Uani 1 1 d .
Cl2 Cl 0.79545(12) 1.43786(3) 0.40593(6) 0.0877(3) Uani 1 1 d .
O1 O 0.7666(3) 0.90309(9) 0.39005(9) 0.0693(5) Uani 1 1 d .
O2 O 0.6793(2) 0.66379(7) 0.59338(9) 0.0533(4) Uani 1 1 d .
O3 O 0.7084(2) 0.72592(8) 0.76580(9) 0.0549(4) Uani 1 1 d .
O4 O 0.7621(2) 0.88386(9) 0.79973(9) 0.0620(4) Uani 1 1 d .
C1 C 0.7187(3) 0.79852(11) 0.53010(12) 0.0426(4) Uani 1 1 d .
H1 H 0.7114 0.7779 0.4701 0.051 Uiso 1 1 calc R
C2 C 0.7069(3) 0.74604(10) 0.60270(12) 0.0421(4) Uani 1 1 d .
C3 C 0.7232(3) 0.77649(11) 0.69287(12) 0.0420(4) Uani 1 1 d .
C4 C 0.7460(3) 0.85992(12) 0.70907(12) 0.0442(4) Uani 1 1 d .
C5 C 0.7539(3) 0.91275(11) 0.63556(13) 0.0439(4) Uani 1 1 d .
H5 H 0.7677 0.9687 0.6462 0.053 Uiso 1 1 calc R
C6 C 0.7412(2) 0.88159(10) 0.54627(12) 0.0402(4) Uani 1 1 d .
C7 C 0.7568(3) 0.93432(11) 0.46455(13) 0.0448(4) Uani 1 1 d .
C8 C 0.7613(3) 1.02405(11) 0.47494(13) 0.0480(4) Uani 1 1 d .
H8 H 0.7561 1.0470 0.5325 0.058 Uiso 1 1 calc R
C9 C 0.7726(3) 1.07254(11) 0.40405(13) 0.0442(4) Uani 1 1 d .
H9 H 0.7764 1.0472 0.3475 0.053 Uiso 1 1 calc R
C10 C 0.7799(2) 1.16195(11) 0.40518(12) 0.0407(4) Uani 1 1 d .
C11 C 0.8165(3) 1.20629(11) 0.48822(13) 0.0489(5) Uani 1 1 d .
H11 H 0.8387 1.1780 0.5447 0.059 Uiso 1 1 calc R
C12 C 0.8211(3) 1.29018(12) 0.49023(15) 0.0552(5) Uani 1 1 d .
H12 H 0.8453 1.3184 0.5468 0.066 Uiso 1 1 calc R
C13 C 0.7886(3) 1.33158(11) 0.40559(15) 0.0537(5) Uani 1 1 d .
C14 C 0.7530(3) 1.29158(11) 0.32169(14) 0.0502(5) Uani 1 1 d .
H14 H 0.7303 1.3204 0.2655 0.060 Uiso 1 1 calc R
C15 C 0.7514(3) 1.20703(11) 0.32251(12) 0.0435(4) Uani 1 1 d .
C16 C 0.6517(4) 0.63115(12) 0.50199(14) 0.0632(6) Uani 1 1 d .
H16A H 0.5508 0.6599 0.4613 0.095 Uiso 1 1 calc R
H16B H 0.6202 0.5742 0.5033 0.095 Uiso 1 1 calc R
H16C H 0.7653 0.6372 0.4792 0.095 Uiso 1 1 calc R
C17 C 0.8704(4) 0.67843(14) 0.79906(15) 0.0660(6) Uani 1 1 d .
H17A H 0.9051 0.6505 0.7475 0.099 Uiso 1 1 calc R
H17B H 0.8447 0.6391 0.8434 0.099 Uiso 1 1 calc R
H17C H 0.9721 0.7133 0.8290 0.099 Uiso 1 1 calc R
C18 C 0.7490(5) 0.96867(15) 0.81682(17) 0.0867(9) Uani 1 1 d .
H18A H 0.8576 0.9961 0.8041 0.130 Uiso 1 1 calc R
H18B H 0.7433 0.9772 0.8811 0.130 Uiso 1 1 calc R
H18C H 0.6371 0.9903 0.7768 0.130 Uiso 1 1 calc R

loop_
_atom_site_aniso_label
_atom_site_aniso_U_11
_atom_site_aniso_U_22
_atom_site_aniso_U_33
_atom_site_aniso_U_23
_atom_site_aniso_U_13
_atom_site_aniso_U_12
Cl1 0.1006(5) 0.0588(3) 0.0375(3) 0.0008(2) 0.0153(3) -0.0027(3)
Cl2 0.1263(6) 0.0368(3) 0.1081(6) -0.0014(3) 0.0433(5) 0.0020(3)
O1 0.1243(14) 0.0453(8) 0.0410(8) -0.0020(6) 0.0235(8) -0.0146(8)
O2 0.0833(10) 0.0351(7) 0.0425(7) 0.0030(5) 0.0156(7) -0.0037(6)
O3 0.0688(9) 0.0526(8) 0.0491(8) 0.0169(6) 0.0256(7) 0.0086(7)
O4 0.0985(12) 0.0520(8) 0.0381(7) -0.0036(6) 0.0204(7) 0.0004(7)
C1 0.0509(11) 0.0404(9) 0.0364(8) 0.0021(7) 0.0093(8) 0.0003(8)
C2 0.0476(10) 0.0359(9) 0.0437(9) 0.0040(7) 0.0115(8) 0.0009(7)
C3 0.0465(10) 0.0434(9) 0.0379(9) 0.0068(7) 0.0131(8) 0.0035(7)
C4 0.0512(11) 0.0461(10) 0.0362(9) 0.0002(7) 0.0116(8) 0.0033(8)
C5 0.0514(11) 0.0360(9) 0.0446(10) 0.0005(7) 0.0114(8) 0.0001(7)
C6 0.0421(10) 0.0393(9) 0.0391(9) 0.0040(7) 0.0088(7) 0.0011(7)
C7 0.0540(11) 0.0403(9) 0.0398(9) 0.0027(7) 0.0094(8) -0.0029(8)
C8 0.0627(12) 0.0397(9) 0.0444(9) 0.0036(8) 0.0176(9) 0.0045(8)
C9 0.0512(11) 0.0398(9) 0.0418(9) 0.0010(7) 0.0105(8) -0.0012(8)
C10 0.0419(10) 0.0396(9) 0.0424(9) 0.0049(7) 0.0132(8) 0.0019(7)
C11 0.0592(12) 0.0465(10) 0.0433(10) 0.0039(8) 0.0162(9) 0.0032(8)
C12 0.0677(13) 0.0482(11) 0.0522(11) -0.0088(9) 0.0185(10) 0.0019(9)
C13 0.0602(13) 0.0374(10) 0.0694(13) 0.0005(9) 0.0272(11) 0.0034(8)
C14 0.0573(12) 0.0430(10) 0.0541(11) 0.0117(8) 0.0204(9) 0.0037(8)
C15 0.0481(10) 0.0441(10) 0.0410(9) 0.0019(7) 0.0157(8) 0.0007(8)
C16 0.1004(18) 0.0402(10) 0.0494(11) -0.0030(9) 0.0176(11) -0.0037(11)
C17 0.0887(17) 0.0634(13) 0.0479(11) 0.0181(10) 0.0189(11) 0.0146(12)
C18 0.155(3) 0.0559(14) 0.0537(13) -0.0151(11) 0.0333(15) -0.0063(15)

loop_
_atom_type_symbol
_atom_type_description
_atom_type_scat_dispersion_real
_atom_type_scat_dispersion_imag
_atom_type_scat_source
C C 0.0033 0.0016 'International Tables Vol C Tables 4.2.6.8 and 6.1.1.4'
H H 0.0000 0.0000 'International Tables Vol C Tables 4.2.6.8 and 6.1.1.4'
O O 0.0106 0.0060 'International Tables Vol C Tables 4.2.6.8 and 6.1.1.4'
Cl Cl 0.1484 0.1585 'International Tables Vol C Tables 4.2.6.8 and 6.1.1.4'

loop_
_geom_angle_atom_site_label_1
_geom_angle_atom_site_label_2
_geom_angle_atom_site_label_3
_geom_angle
C2 O2 C16 117.10(14)
C3 O3 C17 113.66(15)
C4 O4 C18 117.27(16)
C2 C1 C6 120.25(16)
C2 C1 H1 119.9
C6 C1 H1 119.9
O2 C2 C1 124.66(16)
O2 C2 C3 115.41(15)
C1 C2 C3 119.93(16)
O3 C3 C4 119.11(16)
O3 C3 C2 121.06(16)
C4 C3 C2 119.76(15)
O4 C4 C3 115.48(16)
O4 C4 C5 124.35(17)
C3 C4 C5 120.16(16)
C6 C5 C4 119.62(16)
C6 C5 H5 120.2
C4 C5 H5 120.2
C1 C6 C5 120.25(16)
C1 C6 C7 117.14(15)
C5 C6 C7 122.58(16)
O1 C7 C8 120.31(16)
O1 C7 C6 120.04(16)
C8 C7 C6 119.65(16)
C9 C8 C7 121.34(17)
C9 C8 H8 119.3
C7 C8 H8 119.3
C8 C9 C10 126.81(17)
C8 C9 H9 116.6
C10 C9 H9 116.6
C11 C10 C15 116.51(17)
C11 C10 C9 122.08(16)
C15 C10 C9 121.41(16)
C12 C11 C10 122.66(18)
C12 C11 H11 118.7
C10 C11 H11 118.7
C11 C12 C13 118.10(18)
C11 C12 H12 121.0
C13 C12 H12 121.0
C14 C13 C12 122.07(18)
C14 C13 Cl2 118.79(16)
C12 C13 Cl2 119.14(16)
C13 C14 C15 118.17(17)
C13 C14 H14 120.9
C15 C14 H14 120.9
C14 C15 C10 122.48(17)
C14 C15 Cl1 117.22(14)
C10 C15 Cl1 120.30(14)
O2 C16 H16A 109.5
O2 C16 H16B 109.5
H16A C16 H16B 109.5
O2 C16 H16C 109.5
H16A C16 H16C 109.5
H16B C16 H16C 109.5
O3 C17 H17A 109.5
O3 C17 H17B 109.5
H17A C17 H17B 109.5
O3 C17 H17C 109.5
H17A C17 H17C 109.5
H17B C17 H17C 109.5
O4 C18 H18A 109.5
O4 C18 H18B 109.5
H18A C18 H18B 109.5
O4 C18 H18C 109.5
H18A C18 H18C 109.5
H18B C18 H18C 109.5

loop_
_geom_bond_atom_site_label_1
_geom_bond_atom_site_label_2
_geom_bond_distance
Cl1 C15 1.7316(18)
Cl2 C13 1.7387(19)
O1 C7 1.219(2)
O2 C2 1.362(2)
O2 C16 1.412(2)
O3 C3 1.372(2)
O3 C17 1.406(3)
O4 C4 1.362(2)
O4 C18 1.416(3)
C1 C2 1.382(2)
C1 C6 1.382(2)
C1 H1 0.9300
C2 C3 1.390(2)
C3 C4 1.388(3)
C4 C5 1.390(3)
C5 C6 1.385(2)
C5 H5 0.9300
C6 C7 1.497(2)
C7 C8 1.475(2)
C8 C9 1.321(3)
C8 H8 0.9300
C9 C10 1.463(2)
C9 H9 0.9300
C10 C11 1.389(3)
C10 C15 1.392(2)
C11 C12 1.372(3)
C11 H11 0.9300
C12 C13 1.385(3)
C12 H12 0.9300
C13 C14 1.364(3)
C14 C15 1.383(3)
C14 H14 0.9300
C16 H16A 0.9600
C16 H16B 0.9600
C16 H16C 0.9600
C17 H17A 0.9600
C17 H17B 0.9600
C17 H17C 0.9600
C18 H18A 0.9600
C18 H18B 0.9600
C18 H18C 0.9600

loop_
_geom_hbond_atom_site_label_D
_geom_hbond_atom_site_label_H
_geom_hbond_atom_site_label_A
_geom_hbond_distance_DH
_geom_hbond_distance_HA
_geom_hbond_distance_DA
_geom_hbond_angle_DHA
_geom_hbond_site_symmetry_A
C16 H16C Cl1 0.96 2.90 3.550(2) 126.0 2_645

loop_
_geom_torsion_atom_site_label_1
_geom_torsion_atom_site_label_2
_geom_torsion_atom_site_label_3
_geom_torsion_atom_site_label_4
_geom_torsion
C16 O2 C2 C1 -3.3(3)
C16 O2 C2 C3 176.63(18)
C6 C1 C2 O2 178.02(18)
C6 C1 C2 C3 -1.9(3)
C17 O3 C3 C4 -106.6(2)
C17 O3 C3 C2 76.4(2)
O2 C2 C3 O3 -1.1(3)
C1 C2 C3 O3 178.76(17)
O2 C2 C3 C4 -178.09(16)
C1 C2 C3 C4 1.8(3)
C18 O4 C4 C3 -168.1(2)
C18 O4 C4 C5 12.9(3)
O3 C3 C4 O4 3.5(3)
C2 C3 C4 O4 -179.50(17)
O3 C3 C4 C5 -177.51(17)
C2 C3 C4 C5 -0.5(3)
O4 C4 C5 C6 178.16(18)
C3 C4 C5 C6 -0.8(3)
C2 C1 C6 C5 0.6(3)
C2 C1 C6 C7 178.80(17)
C4 C5 C6 C1 0.7(3)
C4 C5 C6 C7 -177.38(17)
C1 C6 C7 O1 -6.6(3)
C5 C6 C7 O1 171.50(19)
C1 C6 C7 C8 173.72(17)
C5 C6 C7 C8 -8.1(3)
O1 C7 C8 C9 1.2(3)
C6 C7 C8 C9 -179.17(17)
C7 C8 C9 C10 -179.41(18)
C8 C9 C10 C11 14.3(3)
C8 C9 C10 C15 -166.10(19)
C15 C10 C11 C12 1.3(3)
C9 C10 C11 C12 -179.06(18)
C10 C11 C12 C13 -0.3(3)
C11 C12 C13 C14 -0.1(3)
C11 C12 C13 Cl2 -179.47(16)
C12 C13 C14 C15 -0.6(3)
Cl2 C13 C14 C15 178.80(15)
C13 C14 C15 C10 1.7(3)
C13 C14 C15 Cl1 -178.31(15)
C11 C10 C15 C14 -2.0(3)
C9 C10 C15 C14 178.34(17)
C11 C10 C15 Cl1 177.98(14)
C9 C10 C15 Cl1 -1.7(2)
